data_7030237
loop_
_publ_author_name
'Song, Shu-Yan'
'Song, Xue-Zhi'
'Zhao, Shu-Na'
'Qin, Chao'
'Su, Sheng-Qun'
'Zhu, Min'
'Hao, Zhao-Min'
'Zhang, Hong-Jie'

_publ_section_title
;
 Syntheses, structures and physical properties of transition metal-organic
 frameworks assembled from trigonal heterofunctional ligands.
;
_journal_issue 34
_journal_name_full 'Dalton transactions (Cambridge, England : 2003)'
_journal_page_first 10412
_journal_page_last 10421
_journal_paper_doi 10.1039/c2dt30826f
_journal_volume 41
_journal_year 2012
_chemical_formula_sum 'C48 H30 N4 O8 Zn'
_chemical_formula_weight 856.13
_chemical_name_systematic ?
_space_group_IT_number 2
_symmetry_cell_setting triclinic
_symmetry_space_group_name_Hall '-P 1'
_symmetry_space_group_name_H-M 'P -1'
_atom_sites_solution_hydrogens geom
_atom_sites_solution_primary direct
_atom_sites_solution_secondary difmap
_audit_creation_method SHELXL-97
_cell_angle_alpha 66.6880(10)
_cell_angle_beta 78.4610(10)
_cell_angle_gamma 89.6640(10)
_cell_formula_units_Z 2
_cell_length_a 11.5827(7)
_cell_length_b 12.3343(7)
_cell_length_c 14.7367(8)
_cell_measurement_temperature 179(2)
_cell_volume 1888.10(19)
_computing_cell_refinement 'Bruker SAINT'
_computing_data_collection 'Bruker APEX2'
_computing_data_reduction 'Bruker SAINT'
_computing_molecular_graphics 'Bruker SHELXTL'
_computing_publication_material 'Bruker SHELXTL'
_computing_structure_refinement 'SHELXL-97 (Sheldrick, 1997)'
_computing_structure_solution 'SHELXS-97 (Sheldrick, 1997)'
_diffrn_ambient_temperature 179(2)
_diffrn_measured_fraction_theta_full 0.984
_diffrn_measured_fraction_theta_max 0.984
_diffrn_measurement_device_type 'Bruker APEX-II CCD'
_diffrn_measurement_method '\f and \w scans'
_diffrn_radiation_monochromator graphite
_diffrn_radiation_source 'fine-focus sealed tube'
_diffrn_radiation_type MoK\a
_diffrn_radiation_wavelength 0.71073
_diffrn_reflns_av_R_equivalents 0.0267
_diffrn_reflns_av_sigmaI/netI 0.0591
_diffrn_reflns_limit_h_max 14
_diffrn_reflns_limit_h_min -13
_diffrn_reflns_limit_k_max 7
_diffrn_reflns_limit_k_min -15
_diffrn_reflns_limit_l_max 18
_diffrn_reflns_limit_l_min -18
_diffrn_reflns_number 10520
_diffrn_reflns_theta_full 26.08
_diffrn_reflns_theta_max 26.08
_diffrn_reflns_theta_min 1.54
_exptl_absorpt_coefficient_mu 0.717
_exptl_absorpt_correction_T_max 0.595
_exptl_absorpt_correction_T_min 0.341
_exptl_absorpt_correction_type multi-scan
_exptl_absorpt_process_details 'SADABS, Sheldrick, 1996'
_exptl_crystal_colour yellow
_exptl_crystal_density_diffrn 1.506
_exptl_crystal_density_method 'not measured'
_exptl_crystal_description block
_exptl_crystal_F_000 880
_exptl_crystal_size_max 0.25
_exptl_crystal_size_mid 0.22
_exptl_crystal_size_min 0.20
_refine_diff_density_max 1.269
_refine_diff_density_min -0.571
_refine_diff_density_rms 0.086
_refine_ls_extinction_method none
_refine_ls_goodness_of_fit_ref 1.037
_refine_ls_hydrogen_treatment mixed
_refine_ls_matrix_type full
_refine_ls_number_parameters 556
_refine_ls_number_reflns 7366
_refine_ls_number_restraints 2
_refine_ls_restrained_S_all 1.037
_refine_ls_R_factor_all 0.0780
_refine_ls_R_factor_gt 0.0538
_refine_ls_shift/su_max 0.001
_refine_ls_shift/su_mean 0.000
_refine_ls_structure_factor_coef Fsqd
_refine_ls_weighting_details 'calc w=1/[\s^2^(Fo^2^)+(0.0692P)^2^+2.2561P] where P=(Fo^2^+2Fc^2^)/3'
_refine_ls_weighting_scheme calc
_refine_ls_wR_factor_gt 0.1341
_refine_ls_wR_factor_ref 0.1487
_reflns_number_gt 5500
_reflns_number_total 7366
_reflns_threshold_expression >2sigma(I)
_cod_data_source_file c2dt30826f.txt
_cod_data_source_block 5
_cod_depositor_comments
;
The following automatic conversions were performed:

'_symmetry_cell_setting' value 'Triclinic' changed to 'triclinic'
according to
/usr/data/users/saulius/automatic-downloads/retrospective/RSC/lib/dictionaries/cif_core.dic
dictionary named 'cif_core.dic' version 2.4.2 from 2011-04-26.

Automatic conversion script
Id: cif_fix_values 2281 2013-09-26 08:29:07Z andrius 

The following automatic conversions were performed:

'_exptl_absorpt_correction_type' value 'multi-scans' was replaced
with the value 'multi-scan' as specified in the replacement file
'src/cod-tools/trunk/data/replacement-values/replacement_values.lst'.

Automatic conversion script
Id: cif_fix_values 5376 2017-05-30 11:51:03Z andrius 
;
_cod_original_sg_symbol_H-M P-1
_cod_database_code 7030237

loop_
_symmetry_equiv_pos_as_xyz
'x, y, z'
'-x, -y, -z'

loop_
_atom_site_label
_atom_site_type_symbol
_atom_site_fract_x
_atom_site_fract_y
_atom_site_fract_z
_atom_site_U_iso_or_equiv
_atom_site_adp_type
_atom_site_occupancy
_atom_site_symmetry_multiplicity
_atom_site_calc_flag
_atom_site_refinement_flags
C21 C 1.2947(3) 1.0740(3) 0.3689(3) 0.0238(8) Uani 1 1 d .
C22 C 1.2269(4) 1.0303(4) 0.3211(3) 0.0381(10) Uani 1 1 d .
H22 H 1.2424 1.0610 0.2493 0.046 Uiso 1 1 calc R
C24 C 1.3984(3) 1.1637(3) 0.3063(3) 0.0289(9) Uani 1 1 d .
C42 C 0.0811(3) 1.1004(3) 0.0232(3) 0.0232(8) Uani 1 1 d .
C43 C 0.0434(4) 1.0388(3) 0.1279(3) 0.0303(9) Uani 1 1 d .
H43 H 0.0911 0.9818 0.1643 0.036 Uiso 1 1 calc R
C44 C -0.0623(4) 1.0593(3) 0.1794(3) 0.0304(9) Uani 1 1 d .
H44 H -0.0872 1.0152 0.2503 0.036 Uiso 1 1 calc R
C45 C -0.1320(3) 1.1441(3) 0.1281(3) 0.0227(8) Uani 1 1 d .
C46 C -0.0969(3) 1.2043(3) 0.0247(3) 0.0268(8) Uani 1 1 d .
H46 H -0.1447 1.2615 -0.0112 0.032 Uiso 1 1 calc R
C47 C 0.0075(3) 1.1821(3) -0.0271(3) 0.0277(8) Uani 1 1 d .
H47 H 0.0295 1.2233 -0.0986 0.033 Uiso 1 1 calc R
C48 C -0.2425(3) 1.1694(3) 0.1876(3) 0.0258(8) Uani 1 1 d .
O3 O 1.4658(2) 1.1895(2) 0.35499(19) 0.0321(6) Uani 1 1 d .
O4 O 1.4173(3) 1.2042(3) 0.2145(2) 0.0628(11) Uani 1 1 d .
O7 O -0.2820(2) 1.1022(3) 0.2757(2) 0.0358(7) Uani 1 1 d .
O8 O -0.2882(2) 1.2662(2) 0.14244(19) 0.0308(6) Uani 1 1 d .
H1A H 0.757(4) 0.488(4) 1.0853(15) 0.046 Uiso 1 1 d D
H2A H 0.500(4) 1.330(4) -0.5603(15) 0.046 Uiso 1 1 d D
C1 C 0.7760(3) 0.4105(3) 0.2989(3) 0.0268(8) Uani 1 1 d .
C2 C 0.8167(3) 0.4638(3) 0.3641(3) 0.0241(8) Uani 1 1 d .
C3 C 0.7797(3) 0.4134(3) 0.4687(3) 0.0260(8) Uani 1 1 d .
H3 H 0.7327 0.3401 0.5010 0.031 Uiso 1 1 calc R
C4 C 0.8113(3) 0.4698(3) 0.5263(3) 0.0281(9) Uani 1 1 d .
H4 H 0.7869 0.4332 0.5979 0.034 Uiso 1 1 calc R
C5 C 0.8775(3) 0.5784(3) 0.4816(3) 0.0245(8) Uani 1 1 d .
C6 C 0.9181(3) 0.6265(3) 0.3770(3) 0.0293(9) Uani 1 1 d .
H6 H 0.9660 0.6993 0.3446 0.035 Uiso 1 1 calc R
C7 C 0.8888(3) 0.5685(3) 0.3199(3) 0.0275(8) Uani 1 1 d .
H7 H 0.9189 0.6014 0.2488 0.033 Uiso 1 1 calc R
C8 C 0.9076(3) 0.6425(3) 0.5423(3) 0.0253(8) Uani 1 1 d .
C9 C 0.8607(3) 0.6023(3) 0.6459(3) 0.0280(9) Uani 1 1 d .
H9 H 0.8053 0.5349 0.6796 0.034 Uiso 1 1 calc R
C10 C 0.8968(3) 0.6629(3) 0.6995(3) 0.0256(8) Uani 1 1 d .
C11 C 0.9778(3) 0.7613(3) 0.6460(3) 0.0244(8) Uani 1 1 d .
H11 H 1.0043 0.8044 0.6801 0.029 Uiso 1 1 calc R
C12 C 1.0198(3) 0.7962(3) 0.5431(3) 0.0234(8) Uani 1 1 d .
C13 C 0.8546(3) 0.6176(3) 0.8109(3) 0.0269(8) Uani 1 1 d .
C14 C 0.7474(4) 0.5504(4) 0.8604(3) 0.0346(10) Uani 1 1 d .
H14 H 0.6956 0.5384 0.8222 0.042 Uiso 1 1 calc R
C15 C 0.7158(4) 0.5014(4) 0.9641(3) 0.0349(10) Uani 1 1 d .
H15 H 0.6432 0.4541 0.9973 0.042 Uiso 1 1 calc R
C16 C 0.8876(4) 0.5856(4) 0.9739(3) 0.0418(11) Uani 1 1 d .
H16 H 0.9349 0.5995 1.0146 0.050 Uiso 1 1 calc R
C17 C 0.9257(4) 0.6339(4) 0.8710(3) 0.0402(11) Uani 1 1 d .
H17 H 1.0002 0.6784 0.8407 0.048 Uiso 1 1 calc R
C18 C 1.1120(3) 0.8962(3) 0.4831(3) 0.0228(8) Uani 1 1 d .
C19 C 1.1785(3) 0.9422(3) 0.5301(3) 0.0301(9) Uani 1 1 d .
H19 H 1.1618 0.9133 0.6018 0.036 Uiso 1 1 calc R
C20 C 1.2691(3) 1.0300(3) 0.4733(3) 0.0297(9) Uani 1 1 d .
H20 H 1.3142 1.0603 0.5066 0.036 Uiso 1 1 calc R
C23 C 1.1370(4) 0.9422(4) 0.3778(3) 0.0341(10) Uani 1 1 d .
H23 H 1.0916 0.9126 0.3444 0.041 Uiso 1 1 calc R
C25 C 0.5099(3) 0.5104(3) 0.2335(3) 0.0246(8) Uani 1 1 d .
C26 C 0.4748(3) 0.6306(3) 0.1700(3) 0.0238(8) Uani 1 1 d .
C27 C 0.4016(3) 0.6942(3) 0.2129(3) 0.0278(8) Uani 1 1 d .
H27 H 0.3792 0.6661 0.2845 0.033 Uiso 1 1 calc R
C28 C 0.3603(3) 0.7983(3) 0.1534(3) 0.0271(8) Uani 1 1 d .
H28 H 0.3079 0.8395 0.1843 0.032 Uiso 1 1 calc R
C29 C 0.3952(3) 0.8431(3) 0.0479(2) 0.0214(7) Uani 1 1 d .
C30 C 0.4716(4) 0.7817(3) 0.0050(3) 0.0321(9) Uani 1 1 d .
H30 H 0.4976 0.8118 -0.0664 0.038 Uiso 1 1 calc R
C31 C 0.5106(4) 0.6765(3) 0.0654(3) 0.0316(9) Uani 1 1 d .
H31 H 0.5628 0.6351 0.0346 0.038 Uiso 1 1 calc R
C32 C 0.3456(3) 0.9509(3) -0.0174(2) 0.0206(7) Uani 1 1 d .
C33 C 0.1939(3) 1.0745(3) -0.0297(3) 0.0221(8) Uani 1 1 d .
C34 C 0.2408(3) 1.1394(3) -0.1326(3) 0.0241(8) Uani 1 1 d .
H34 H 0.2023 1.2048 -0.1707 0.029 Uiso 1 1 calc R
C35 C 0.3444(3) 1.1075(3) -0.1788(2) 0.0223(8) Uani 1 1 d .
C36 C 0.3971(3) 1.0116(3) -0.1201(3) 0.0229(8) Uani 1 1 d .
H36 H 0.4677 0.9873 -0.1492 0.027 Uiso 1 1 calc R
C37 C 0.3946(3) 1.1735(3) -0.2889(3) 0.0225(8) Uani 1 1 d .
C38 C 0.3764(3) 1.2920(3) -0.3376(3) 0.0280(8) Uani 1 1 d .
H38 H 0.3349 1.3330 -0.3002 0.034 Uiso 1 1 calc R
C39 C 0.4185(4) 1.3500(3) -0.4400(3) 0.0305(9) Uani 1 1 d .
H39 H 0.4043 1.4306 -0.4737 0.037 Uiso 1 1 calc R
C40 C 0.5027(4) 1.1817(3) -0.4481(3) 0.0310(9) Uani 1 1 d .
H40 H 0.5489 1.1448 -0.4870 0.037 Uiso 1 1 calc R
C41 C 0.4605(4) 1.1192(3) -0.3464(3) 0.0283(9) Uani 1 1 d .
H41 H 0.4762 1.0386 -0.3151 0.034 Uiso 1 1 calc R
N1 N 0.9851(3) 0.7377(3) 0.4916(2) 0.0241(7) Uani 1 1 d .
N2 N 0.7859(3) 0.5198(3) 1.0179(2) 0.0354(8) Uani 1 1 d D
N3 N 0.2469(3) 0.9831(3) 0.0266(2) 0.0229(7) Uani 1 1 d .
N4 N 0.4793(3) 1.2938(3) -0.4925(2) 0.0288(7) Uani 1 1 d D
O1 O 0.7000(2) 0.3223(2) 0.34263(18) 0.0246(6) Uani 1 1 d .
O2 O 0.8159(3) 0.4596(3) 0.2062(2) 0.0462(8) Uani 1 1 d .
O5 O 0.5582(2) 0.4503(2) 0.18474(19) 0.0292(6) Uani 1 1 d .
O6 O 0.4879(3) 0.4779(2) 0.32608(19) 0.0379(7) Uani 1 1 d .
Zn1 Zn 0.60369(4) 0.28726(4) 0.25592(3) 0.02418(14) Uani 1 1 d .

loop_
_atom_site_aniso_label
_atom_site_aniso_U_11
_atom_site_aniso_U_22
_atom_site_aniso_U_33
_atom_site_aniso_U_23
_atom_site_aniso_U_13
_atom_site_aniso_U_12
C21 0.024(2) 0.0210(18) 0.0233(18) -0.0075(15) -0.0012(15) -0.0006(15)
C22 0.046(3) 0.045(2) 0.0189(19) -0.0101(18) -0.0018(18) -0.012(2)
C24 0.027(2) 0.028(2) 0.030(2) -0.0150(17) 0.0052(16) -0.0035(16)
C42 0.024(2) 0.0241(18) 0.0208(18) -0.0099(15) -0.0015(15) -0.0002(15)
C43 0.033(2) 0.034(2) 0.0206(18) -0.0077(16) -0.0064(16) 0.0102(18)
C44 0.032(2) 0.037(2) 0.0200(18) -0.0121(16) -0.0009(16) 0.0042(18)
C45 0.0218(19) 0.0266(19) 0.0229(18) -0.0152(15) -0.0008(15) 0.0011(15)
C46 0.026(2) 0.0258(19) 0.0257(19) -0.0086(16) -0.0040(16) 0.0044(16)
C47 0.030(2) 0.031(2) 0.0182(18) -0.0071(15) -0.0024(15) 0.0040(17)
C48 0.025(2) 0.034(2) 0.0248(19) -0.0192(17) -0.0036(16) 0.0005(17)
O3 0.0283(15) 0.0337(15) 0.0283(14) -0.0089(12) -0.0002(12) -0.0095(12)
O4 0.074(2) 0.079(3) 0.0221(16) -0.0172(16) 0.0126(16) -0.049(2)
O7 0.0331(16) 0.0459(17) 0.0241(14) -0.0131(13) 0.0012(12) 0.0061(13)
O8 0.0287(15) 0.0345(15) 0.0299(14) -0.0161(12) -0.0015(12) 0.0097(12)
C1 0.028(2) 0.033(2) 0.0212(19) -0.0128(16) -0.0065(16) 0.0022(17)
C2 0.024(2) 0.0284(19) 0.0226(18) -0.0124(15) -0.0065(15) 0.0007(16)
C3 0.027(2) 0.0263(19) 0.0237(18) -0.0099(15) -0.0040(16) -0.0036(16)
C4 0.033(2) 0.033(2) 0.0158(17) -0.0090(15) -0.0026(16) -0.0073(17)
C5 0.024(2) 0.0301(19) 0.0216(18) -0.0125(15) -0.0051(15) -0.0011(16)
C6 0.031(2) 0.031(2) 0.0216(18) -0.0076(16) -0.0035(16) -0.0104(17)
C7 0.029(2) 0.035(2) 0.0173(17) -0.0100(16) -0.0028(15) -0.0029(17)
C8 0.026(2) 0.0267(19) 0.0213(18) -0.0083(15) -0.0048(15) -0.0032(16)
C9 0.030(2) 0.031(2) 0.0215(18) -0.0100(16) -0.0011(16) -0.0106(17)
C10 0.024(2) 0.032(2) 0.0200(18) -0.0102(15) -0.0019(15) -0.0046(16)
C11 0.029(2) 0.0273(19) 0.0185(17) -0.0113(15) -0.0030(15) -0.0030(16)
C12 0.025(2) 0.0244(18) 0.0205(17) -0.0085(15) -0.0051(15) 0.0013(15)
C13 0.033(2) 0.0262(19) 0.0197(18) -0.0099(15) -0.0003(16) -0.0071(16)
C14 0.038(2) 0.042(2) 0.0214(19) -0.0127(17) -0.0009(17) -0.0108(19)
C15 0.035(2) 0.039(2) 0.028(2) -0.0143(18) 0.0012(18) -0.0090(19)
C16 0.054(3) 0.049(3) 0.023(2) -0.0152(19) -0.0056(19) -0.017(2)
C17 0.046(3) 0.046(3) 0.023(2) -0.0126(18) 0.0012(19) -0.022(2)
C18 0.0217(19) 0.0256(18) 0.0191(17) -0.0082(14) -0.0014(14) -0.0006(15)
C19 0.035(2) 0.035(2) 0.0155(17) -0.0070(16) -0.0016(16) -0.0079(18)
C20 0.030(2) 0.032(2) 0.028(2) -0.0141(17) -0.0037(17) -0.0086(17)
C23 0.040(2) 0.039(2) 0.0209(19) -0.0101(17) -0.0051(17) -0.0148(19)
C25 0.0218(19) 0.0247(19) 0.0210(18) -0.0039(15) -0.0016(15) -0.0042(15)
C26 0.0218(19) 0.0254(19) 0.0216(18) -0.0063(15) -0.0059(15) -0.0001(15)
C27 0.029(2) 0.034(2) 0.0114(16) -0.0030(15) 0.0012(15) -0.0006(17)
C28 0.026(2) 0.0259(19) 0.0210(18) -0.0045(15) 0.0020(15) 0.0048(16)
C29 0.0229(19) 0.0234(18) 0.0145(16) -0.0044(14) -0.0032(14) 0.0008(15)
C30 0.041(2) 0.033(2) 0.0146(17) -0.0038(16) -0.0019(16) 0.0138(18)
C31 0.037(2) 0.031(2) 0.0205(19) -0.0071(16) 0.0009(17) 0.0098(18)
C32 0.0235(19) 0.0218(17) 0.0156(16) -0.0062(14) -0.0048(14) 0.0022(15)
C33 0.0230(19) 0.0221(18) 0.0199(17) -0.0093(14) 0.0003(15) 0.0000(15)
C34 0.026(2) 0.0222(18) 0.0216(18) -0.0063(15) -0.0050(15) 0.0058(15)
C35 0.026(2) 0.0218(18) 0.0170(17) -0.0061(14) -0.0040(15) 0.0020(15)
C36 0.0203(19) 0.0257(18) 0.0180(17) -0.0061(14) 0.0003(14) 0.0040(15)
C37 0.0208(19) 0.0250(18) 0.0181(17) -0.0054(14) -0.0033(14) 0.0021(15)
C38 0.029(2) 0.028(2) 0.0232(19) -0.0066(16) -0.0034(16) 0.0066(16)
C39 0.034(2) 0.0241(19) 0.0245(19) -0.0014(16) -0.0051(17) 0.0043(17)
C40 0.037(2) 0.032(2) 0.0208(19) -0.0096(16) -0.0019(17) 0.0060(18)
C41 0.037(2) 0.0233(19) 0.0205(18) -0.0058(15) -0.0041(16) 0.0068(17)
N1 0.0247(17) 0.0275(16) 0.0198(15) -0.0093(13) -0.0043(13) -0.0032(13)
N2 0.049(2) 0.0343(19) 0.0185(16) -0.0108(14) 0.0044(15) -0.0111(17)
N3 0.0243(17) 0.0222(15) 0.0190(15) -0.0065(12) -0.0015(13) 0.0020(13)
N4 0.0355(19) 0.0296(17) 0.0131(14) -0.0016(13) -0.0019(14) 0.0027(15)
O1 0.0295(14) 0.0212(13) 0.0238(13) -0.0095(10) -0.0066(11) -0.0016(11)
O2 0.0488(19) 0.068(2) 0.0193(14) -0.0187(14) 0.0024(13) -0.0263(16)
O5 0.0374(16) 0.0233(13) 0.0257(14) -0.0080(11) -0.0083(12) 0.0079(12)
O6 0.0524(19) 0.0320(15) 0.0200(14) -0.0031(12) -0.0035(13) 0.0124(14)
Zn1 0.0261(3) 0.0248(2) 0.0192(2) -0.00830(17) -0.00073(17) -0.00139(17)

loop_
_atom_type_symbol
_atom_type_description
_atom_type_scat_dispersion_real
_atom_type_scat_dispersion_imag
_atom_type_scat_source
C C 0.0033 0.0016 'International Tables Vol C Tables 4.2.6.8 and 6.1.1.4'
H H 0.0000 0.0000 'International Tables Vol C Tables 4.2.6.8 and 6.1.1.4'
N N 0.0061 0.0033 'International Tables Vol C Tables 4.2.6.8 and 6.1.1.4'
O O 0.0106 0.0060 'International Tables Vol C Tables 4.2.6.8 and 6.1.1.4'
Zn Zn 0.2839 1.4301 'International Tables Vol C Tables 4.2.6.8 and 6.1.1.4'

loop_
_geom_angle_atom_site_label_1
_geom_angle_atom_site_label_2
_geom_angle_atom_site_label_3
_geom_angle
_geom_angle_site_symmetry_1
_geom_angle_site_symmetry_3
C20 C21 C22 119.0(3) . .
C20 C21 C24 121.4(3) . .
C22 C21 C24 119.5(3) . .
C23 C22 C21 120.1(3) . .
C23 C22 H22 120.0 . .
C21 C22 H22 120.0 . .
O4 C24 O3 123.0(4) . .
O4 C24 C21 120.5(4) . .
O3 C24 C21 116.5(3) . .
C47 C42 C43 117.4(3) . .
C47 C42 C33 122.9(3) . .
C43 C42 C33 119.7(3) . .
C44 C43 C42 121.2(4) . .
C44 C43 H43 119.4 . .
C42 C43 H43 119.4 . .
C43 C44 C45 120.4(3) . .
C43 C44 H44 119.8 . .
C45 C44 H44 119.8 . .
C46 C45 C44 119.1(3) . .
C46 C45 C48 122.0(3) . .
C44 C45 C48 118.9(3) . .
C45 C46 C47 120.5(3) . .
C45 C46 H46 119.7 . .
C47 C46 H46 119.7 . .
C46 C47 C42 121.4(3) . .
C46 C47 H47 119.3 . .
C42 C47 H47 119.3 . .
O7 C48 O8 122.9(4) . .
O7 C48 C45 120.4(3) . .
O8 C48 C45 116.6(3) . .
O7 C48 Zn1 75.6(2) . 1_465
O8 C48 Zn1 48.29(17) . 1_465
C45 C48 Zn1 159.8(3) . 1_465
C24 O3 Zn1 107.5(2) . 1_665
C48 O8 Zn1 102.8(2) . 1_465
O2 C1 O1 125.4(3) . .
O2 C1 C2 117.3(3) . .
O1 C1 C2 117.2(3) . .
C7 C2 C3 118.3(3) . .
C7 C2 C1 120.0(3) . .
C3 C2 C1 121.6(3) . .
C2 C3 C4 120.2(3) . .
C2 C3 H3 119.9 . .
C4 C3 H3 119.9 . .
C5 C4 C3 121.5(3) . .
C5 C4 H4 119.2 . .
C3 C4 H4 119.2 . .
C4 C5 C6 118.0(3) . .
C4 C5 C8 122.1(3) . .
C6 C5 C8 120.0(3) . .
C7 C6 C5 120.3(3) . .
C7 C6 H6 119.9 . .
C5 C6 H6 119.9 . .
C2 C7 C6 121.5(3) . .
C2 C7 H7 119.2 . .
C6 C7 H7 119.2 . .
N1 C8 C9 122.6(3) . .
N1 C8 C5 115.7(3) . .
C9 C8 C5 121.6(3) . .
C8 C9 C10 118.9(3) . .
C8 C9 H9 120.5 . .
C10 C9 H9 120.5 . .
C11 C10 C9 117.9(3) . .
C11 C10 C13 121.8(3) . .
C9 C10 C13 120.1(3) . .
C12 C11 C10 119.7(3) . .
C12 C11 H11 120.1 . .
C10 C11 H11 120.1 . .
N1 C12 C11 122.3(3) . .
N1 C12 C18 115.5(3) . .
C11 C12 C18 122.1(3) . .
C14 C13 C17 117.1(3) . .
C14 C13 C10 122.1(3) . .
C17 C13 C10 120.7(3) . .
C15 C14 C13 120.5(4) . .
C15 C14 H14 119.7 . .
C13 C14 H14 119.7 . .
N2 C15 C14 120.2(4) . .
N2 C15 H15 119.9 . .
C14 C15 H15 119.9 . .
N2 C16 C17 121.1(4) . .
N2 C16 H16 119.4 . .
C17 C16 H16 119.4 . .
C16 C17 C13 119.6(4) . .
C16 C17 H17 120.2 . .
C13 C17 H17 120.2 . .
C19 C18 C23 118.3(3) . .
C19 C18 C12 121.2(3) . .
C23 C18 C12 120.4(3) . .
C20 C19 C18 120.5(3) . .
C20 C19 H19 119.7 . .
C18 C19 H19 119.7 . .
C21 C20 C19 120.8(3) . .
C21 C20 H20 119.6 . .
C19 C20 H20 119.6 . .
C22 C23 C18 121.2(3) . .
C22 C23 H23 119.4 . .
C18 C23 H23 119.4 . .
O6 C25 O5 125.8(3) . .
O6 C25 C26 118.3(3) . .
O5 C25 C26 115.8(3) . .
C27 C26 C31 118.2(3) . .
C27 C26 C25 121.7(3) . .
C31 C26 C25 120.0(3) . .
C26 C27 C28 121.1(3) . .
C26 C27 H27 119.4 . .
C28 C27 H27 119.4 . .
C27 C28 C29 120.3(4) . .
C27 C28 H28 119.9 . .
C29 C28 H28 119.9 . .
C30 C29 C28 118.6(3) . .
C30 C29 C32 120.4(3) . .
C28 C29 C32 120.9(3) . .
C29 C30 C31 120.5(3) . .
C29 C30 H30 119.7 . .
C31 C30 H30 119.7 . .
C30 C31 C26 121.2(4) . .
C30 C31 H31 119.4 . .
C26 C31 H31 119.4 . .
N3 C32 C36 122.0(3) . .
N3 C32 C29 116.4(3) . .
C36 C32 C29 121.5(3) . .
N3 C33 C34 121.8(3) . .
N3 C33 C42 115.9(3) . .
C34 C33 C42 122.3(3) . .
C35 C34 C33 119.5(3) . .
C35 C34 H34 120.2 . .
C33 C34 H34 120.2 . .
C36 C35 C34 118.1(3) . .
C36 C35 C37 121.4(3) . .
C34 C35 C37 120.5(3) . .
C35 C36 C32 119.4(3) . .
C35 C36 H36 120.3 . .
C32 C36 H36 120.3 . .
C38 C37 C41 117.8(3) . .
C38 C37 C35 120.6(3) . .
C41 C37 C35 121.6(3) . .
C39 C38 C37 119.8(4) . .
C39 C38 H38 120.1 . .
C37 C38 H38 120.1 . .
N4 C39 C38 120.4(3) . .
N4 C39 H39 119.8 . .
C38 C39 H39 119.8 . .
N4 C40 C41 120.1(4) . .
N4 C40 H40 119.9 . .
C41 C40 H40 119.9 . .
C40 C41 C37 120.1(3) . .
C40 C41 H41 120.0 . .
C37 C41 H41 120.0 . .
C8 N1 C12 118.6(3) . .
C15 N2 C16 121.4(3) . .
C15 N2 H1A 115(3) . .
C16 N2 H1A 124(3) . .
C32 N3 C33 119.1(3) . .
C40 N4 C39 121.7(3) . .
C40 N4 H2A 118(3) . .
C39 N4 H2A 120(3) . .
C1 O1 Zn1 116.9(2) . .
C25 O5 Zn1 121.5(2) . .
O3 Zn1 O8 131.75(11) 1_445 1_645
O3 Zn1 O5 109.28(11) 1_445 .
O8 Zn1 O5 100.54(11) 1_645 .
O3 Zn1 O1 103.04(10) 1_445 .
O8 Zn1 O1 109.27(11) 1_645 .
O5 Zn1 O1 98.28(10) . .
O3 Zn1 C48 114.19(12) 1_445 1_645
O8 Zn1 C48 28.95(11) 1_645 1_645
O5 Zn1 C48 129.01(11) . 1_645
O1 Zn1 C48 96.68(11) . 1_645

loop_
_geom_bond_atom_site_label_1
_geom_bond_atom_site_label_2
_geom_bond_distance
_geom_bond_site_symmetry_2
C21 C20 1.381(5) .
C21 C22 1.390(5) .
C21 C24 1.510(5) .
C22 C23 1.382(5) .
C22 H22 0.9500 .
C24 O4 1.215(5) .
C24 O3 1.278(5) .
C42 C47 1.394(5) .
C42 C43 1.397(5) .
C42 C33 1.484(5) .
C43 C44 1.384(5) .
C43 H43 0.9500 .
C44 C45 1.388(5) .
C44 H44 0.9500 .
C45 C46 1.378(5) .
C45 C48 1.505(5) .
C46 C47 1.384(5) .
C46 H46 0.9500 .
C47 H47 0.9500 .
C48 O7 1.224(4) .
C48 O8 1.286(5) .
C48 Zn1 2.591(4) 1_465
O3 Zn1 1.958(3) 1_665
O8 Zn1 1.984(3) 1_465
C1 O2 1.242(4) .
C1 O1 1.266(4) .
C1 C2 1.506(5) .
C2 C7 1.385(5) .
C2 C3 1.387(5) .
C3 C4 1.390(5) .
C3 H3 0.9500 .
C4 C5 1.389(5) .
C4 H4 0.9500 .
C5 C6 1.392(5) .
C5 C8 1.494(5) .
C6 C7 1.389(5) .
C6 H6 0.9500 .
C7 H7 0.9500 .
C8 N1 1.340(4) .
C8 C9 1.395(5) .
C9 C10 1.400(5) .
C9 H9 0.9500 .
C10 C11 1.392(5) .
C10 C13 1.484(5) .
C11 C12 1.383(5) .
C11 H11 0.9500 .
C12 N1 1.348(4) .
C12 C18 1.490(5) .
C13 C14 1.390(5) .
C13 C17 1.392(5) .
C14 C15 1.372(5) .
C14 H14 0.9500 .
C15 N2 1.320(5) .
C15 H15 0.9500 .
C16 N2 1.325(5) .
C16 C17 1.368(5) .
C16 H16 0.9500 .
C17 H17 0.9500 .
C18 C19 1.388(5) .
C18 C23 1.392(5) .
C19 C20 1.385(5) .
C19 H19 0.9500 .
C20 H20 0.9500 .
C23 H23 0.9500 .
C25 O6 1.232(4) .
C25 O5 1.279(4) .
C25 C26 1.512(5) .
C26 C27 1.380(5) .
C26 C31 1.388(5) .
C27 C28 1.384(5) .
C27 H27 0.9500 .
C28 C29 1.399(5) .
C28 H28 0.9500 .
C29 C30 1.379(5) .
C29 C32 1.491(5) .
C30 C31 1.385(5) .
C30 H30 0.9500 .
C31 H31 0.9500 .
C32 N3 1.337(4) .
C32 C36 1.397(5) .
C33 N3 1.339(5) .
C33 C34 1.396(5) .
C34 C35 1.392(5) .
C34 H34 0.9500 .
C35 C36 1.383(5) .
C35 C37 1.489(5) .
C36 H36 0.9500 .
C37 C38 1.386(5) .
C37 C41 1.391(5) .
C38 C39 1.372(5) .
C38 H38 0.9500 .
C39 N4 1.331(5) .
C39 H39 0.9500 .
C40 N4 1.329(5) .
C40 C41 1.370(5) .
C40 H40 0.9500 .
C41 H41 0.9500 .
N2 H1A 0.902(19) .
N4 H2A 0.899(19) .
O1 Zn1 2.019(2) .
O5 Zn1 1.990(2) .
Zn1 O3 1.958(3) 1_445
Zn1 O8 1.984(3) 1_645
Zn1 C48 2.591(4) 1_645

loop_
_geom_hbond_atom_site_label_D
_geom_hbond_atom_site_label_H
_geom_hbond_atom_site_label_A
_geom_hbond_distance_DH
_geom_hbond_distance_HA
_geom_hbond_distance_DA
_geom_hbond_angle_DHA
_geom_hbond_site_symmetry_A
N2 H1A O2 0.902(19) 1.94(3) 2.669(4) 137(4) 1_556
N2 H1A O5 0.902(19) 2.41(4) 3.083(4) 132(4) 1_556
N4 H2A O6 0.899(19) 1.95(3) 2.721(4) 142(4) 1_564
N4 H2A O1 0.899(19) 2.49(4) 3.068(4) 123(3) 1_564
N4 H2A O3 0.899(19) 2.58(4) 3.028(4) 111(3) 1_454

loop_
_geom_torsion_atom_site_label_1
_geom_torsion_atom_site_label_2
_geom_torsion_atom_site_label_3
_geom_torsion_atom_site_label_4
_geom_torsion
_geom_torsion_site_symmetry_4
C20 C21 C22 C23 -1.4(6) .
C24 C21 C22 C23 175.5(4) .
C20 C21 C24 O4 -177.6(4) .
C22 C21 C24 O4 5.6(6) .
C20 C21 C24 O3 5.1(6) .
C22 C21 C24 O3 -171.6(4) .
C47 C42 C43 C44 -0.8(6) .
C33 C42 C43 C44 -178.9(3) .
C42 C43 C44 C45 -1.5(6) .
C43 C44 C45 C46 2.4(6) .
C43 C44 C45 C48 -176.2(3) .
C44 C45 C46 C47 -1.0(5) .
C48 C45 C46 C47 177.5(3) .
C45 C46 C47 C42 -1.3(6) .
C43 C42 C47 C46 2.2(6) .
C33 C42 C47 C46 -179.8(3) .
C46 C45 C48 O7 167.9(3) .
C44 C45 C48 O7 -13.6(5) .
C46 C45 C48 O8 -15.1(5) .
C44 C45 C48 O8 163.4(3) .
C46 C45 C48 Zn1 -52.6(9) 1_465
C44 C45 C48 Zn1 125.9(7) 1_465
O4 C24 O3 Zn1 -5.6(5) 1_665
C21 C24 O3 Zn1 171.5(3) 1_665
O7 C48 O8 Zn1 13.3(4) 1_465
C45 C48 O8 Zn1 -163.7(2) 1_465
O2 C1 C2 C7 4.7(6) .
O1 C1 C2 C7 -172.4(4) .
O2 C1 C2 C3 -178.2(4) .
O1 C1 C2 C3 4.8(6) .
C7 C2 C3 C4 2.3(6) .
C1 C2 C3 C4 -174.9(4) .
C2 C3 C4 C5 1.6(6) .
C3 C4 C5 C6 -3.9(6) .
C3 C4 C5 C8 177.3(4) .
C4 C5 C6 C7 2.3(6) .
C8 C5 C6 C7 -178.8(4) .
C3 C2 C7 C6 -3.9(6) .
C1 C2 C7 C6 173.3(4) .
C5 C6 C7 C2 1.6(6) .
C4 C5 C8 N1 171.2(4) .
C6 C5 C8 N1 -7.7(5) .
C4 C5 C8 C9 -6.5(6) .
C6 C5 C8 C9 174.6(4) .
N1 C8 C9 C10 -0.6(6) .
C5 C8 C9 C10 176.9(4) .
C8 C9 C10 C11 0.3(6) .
C8 C9 C10 C13 -176.0(4) .
C9 C10 C11 C12 0.1(6) .
C13 C10 C11 C12 176.3(4) .
C10 C11 C12 N1 -0.2(6) .
C10 C11 C12 C18 -176.2(3) .
C11 C10 C13 C14 156.5(4) .
C9 C10 C13 C14 -27.5(6) .
C11 C10 C13 C17 -28.2(6) .
C9 C10 C13 C17 147.9(4) .
C17 C13 C14 C15 -1.2(6) .
C10 C13 C14 C15 174.4(4) .
C13 C14 C15 N2 1.5(7) .
N2 C16 C17 C13 2.4(7) .
C14 C13 C17 C16 -0.8(7) .
C10 C13 C17 C16 -176.3(4) .
N1 C12 C18 C19 -162.0(4) .
C11 C12 C18 C19 14.3(6) .
N1 C12 C18 C23 15.1(5) .
C11 C12 C18 C23 -168.6(4) .
C23 C18 C19 C20 -1.4(6) .
C12 C18 C19 C20 175.8(4) .
C22 C21 C20 C19 1.0(6) .
C24 C21 C20 C19 -175.8(4) .
C18 C19 C20 C21 0.4(6) .
C21 C22 C23 C18 0.4(7) .
C19 C18 C23 C22 1.0(6) .
C12 C18 C23 C22 -176.2(4) .
O6 C25 C26 C27 -11.6(5) .
O5 C25 C26 C27 166.9(3) .
O6 C25 C26 C31 172.2(4) .
O5 C25 C26 C31 -9.4(5) .
C31 C26 C27 C28 3.0(6) .
C25 C26 C27 C28 -173.3(3) .
C26 C27 C28 C29 -2.0(6) .
C27 C28 C29 C30 -0.2(6) .
C27 C28 C29 C32 176.1(3) .
C28 C29 C30 C31 1.4(6) .
C32 C29 C30 C31 -175.0(4) .
C29 C30 C31 C26 -0.4(6) .
C27 C26 C31 C30 -1.8(6) .
C25 C26 C31 C30 174.6(4) .
C30 C29 C32 N3 159.5(3) .
C28 C29 C32 N3 -16.8(5) .
C30 C29 C32 C36 -17.9(5) .
C28 C29 C32 C36 165.8(3) .
C47 C42 C33 N3 -171.4(3) .
C43 C42 C33 N3 6.6(5) .
C47 C42 C33 C34 7.1(5) .
C43 C42 C33 C34 -174.9(3) .
N3 C33 C34 C35 1.1(5) .
C42 C33 C34 C35 -177.3(3) .
C33 C34 C35 C36 0.0(5) .
C33 C34 C35 C37 178.6(3) .
C34 C35 C36 C32 -0.2(5) .
C37 C35 C36 C32 -178.8(3) .
N3 C32 C36 C35 -0.6(5) .
C29 C32 C36 C35 176.6(3) .
C36 C35 C37 C38 -152.5(4) .
C34 C35 C37 C38 28.9(5) .
C36 C35 C37 C41 27.7(5) .
C34 C35 C37 C41 -150.9(4) .
C41 C37 C38 C39 2.9(5) .
C35 C37 C38 C39 -176.9(3) .
C37 C38 C39 N4 -1.7(6) .
N4 C40 C41 C37 -1.1(6) .
C38 C37 C41 C40 -1.5(6) .
C35 C37 C41 C40 178.3(4) .
C9 C8 N1 C12 0.6(6) .
C5 C8 N1 C12 -177.1(3) .
C11 C12 N1 C8 -0.2(5) .
C18 C12 N1 C8 176.1(3) .
C14 C15 N2 C16 0.2(7) .
C17 C16 N2 C15 -2.2(7) .
C36 C32 N3 C33 1.7(5) .
C29 C32 N3 C33 -175.7(3) .
C34 C33 N3 C32 -1.9(5) .
C42 C33 N3 C32 176.6(3) .
C41 C40 N4 C39 2.5(6) .
C38 C39 N4 C40 -1.1(6) .
O2 C1 O1 Zn1 -17.9(5) .
C2 C1 O1 Zn1 158.8(3) .
O6 C25 O5 Zn1 1.2(5) .
C26 C25 O5 Zn1 -177.2(2) .
C25 O5 Zn1 O3 54.5(3) 1_445
C25 O5 Zn1 O8 -164.0(3) 1_645
C25 O5 Zn1 O1 -52.5(3) .
C25 O5 Zn1 C48 -158.1(2) 1_645
C1 O1 Zn1 O3 -160.0(3) 1_445
C1 O1 Zn1 O8 56.4(3) 1_645
C1 O1 Zn1 O5 -47.9(3) .
C1 O1 Zn1 C48 83.2(3) 1_645
